data_7150964
loop_
_publ_author_name
'Gu, Rong'
'Robeyns, Koen'
'Van Meervelt, Luc'
'Toppet, Suzanne'
'Dehaen, Wim'

_publ_section_title
;
 Facile synthesis of novel indolo[3,2-b]carbazole derivatives and a
 chromogenic-sensing 5,12-dihydroindolo[3,2-b]carbazole
;
_journal_issue 14
_journal_name_full 'Organic &amp; Biomolecular Chemistry'
_journal_page_first 2484
_journal_page_last 2487
_journal_paper_doi 10.1039/b807255h
_journal_volume 6
_journal_year 2008
_chemical_formula_moiety 'C46 H50 N2'
_chemical_formula_sum 'C46 H50 N2'
_chemical_formula_weight 630.88
_chemical_name_systematic
;
?
;
_space_group_IT_number 2
_symmetry_cell_setting triclinic
_symmetry_space_group_name_Hall '-P 1'
_symmetry_space_group_name_H-M 'P -1'
_atom_sites_solution_hydrogens geom
_atom_sites_solution_primary direct
_atom_sites_solution_secondary difmap
_audit_creation_method SHELXL-97
_cell_angle_alpha 79.379(7)
_cell_angle_beta 81.877(9)
_cell_angle_gamma 88.968(9)
_cell_formula_units_Z 1
_cell_length_a 5.7658(9)
_cell_length_b 12.2250(15)
_cell_length_c 13.2296(15)
_cell_measurement_reflns_used 975
_cell_measurement_temperature 100(2)
_cell_measurement_theta_max 70.104
_cell_measurement_theta_min 3.428
_cell_volume 907.3(2)
_computing_cell_refinement 'Bruker SAINT (SAINT, 1997)'
_computing_data_collection 'Bruker SMART (SMART, 1997)'
_computing_data_reduction 'Bruker SAINT (SAINT, 1997)'
_computing_molecular_graphics 'PLUTON (Spek, 1998)'
_computing_publication_material 'PLATON (Spek, 1998)'
_computing_structure_refinement 'SHELXL-97 (Sheldrick, 1997)'
_computing_structure_solution 'SHELXS-97 (Sheldrick, 1990)'
_diffrn_ambient_temperature 100(2)
_diffrn_measured_fraction_theta_full 0.996
_diffrn_measured_fraction_theta_max 0.980
_diffrn_measurement_device_type 'SMART 6000'
_diffrn_measurement_method 'omega and phi scan'
_diffrn_radiation_monochromator 'crossed Goebel mirrors'
_diffrn_radiation_source 'fine-focus sealed tube'
_diffrn_radiation_type CuK\a
_diffrn_radiation_wavelength 1.54178
_diffrn_reflns_av_R_equivalents 0.0746
_diffrn_reflns_av_sigmaI/netI 0.0823
_diffrn_reflns_limit_h_max 7
_diffrn_reflns_limit_h_min -7
_diffrn_reflns_limit_k_max 14
_diffrn_reflns_limit_k_min -15
_diffrn_reflns_limit_l_max 15
_diffrn_reflns_limit_l_min -15
_diffrn_reflns_number 11666
_diffrn_reflns_theta_full 67.70
_diffrn_reflns_theta_max 71.30
_diffrn_reflns_theta_min 3.43
_diffrn_standards_number 0
_exptl_absorpt_coefficient_mu 0.498
_exptl_absorpt_correction_T_max 0.951
_exptl_absorpt_correction_T_min 0.782
_exptl_absorpt_correction_type multi-scan
_exptl_absorpt_process_details 'Bruker SADABS (SADABS, 1997)'
_exptl_crystal_colour red
_exptl_crystal_density_diffrn 1.155
_exptl_crystal_density_method 'not measured'
_exptl_crystal_description block
_exptl_crystal_F_000 340
_exptl_crystal_size_max 0.3
_exptl_crystal_size_mid 0.1
_exptl_crystal_size_min 0.1
_refine_diff_density_max 0.259
_refine_diff_density_min -0.216
_refine_diff_density_rms 0.057
_refine_ls_extinction_method none
_refine_ls_goodness_of_fit_ref 1.024
_refine_ls_hydrogen_treatment refxyz
_refine_ls_matrix_type full
_refine_ls_number_parameters 236
_refine_ls_number_reflns 3444
_refine_ls_number_restraints 0
_refine_ls_restrained_S_all 1.024
_refine_ls_R_factor_all 0.0824
_refine_ls_R_factor_gt 0.0577
_refine_ls_shift/su_max 0.000
_refine_ls_shift/su_mean 0.000
_refine_ls_structure_factor_coef Fsqd
_refine_ls_weighting_details 'calc w=1/[\s^2^(Fo^2^)+(0.0643P)^2^+0.2874P] where P=(Fo^2^+2Fc^2^)/3'
_refine_ls_weighting_scheme calc
_refine_ls_wR_factor_gt 0.1384
_refine_ls_wR_factor_ref 0.1523
_reflns_number_gt 2507
_reflns_number_total 3444
_reflns_threshold_expression >2sigma(I)
_cod_data_source_file b807255h.txt
_cod_data_source_block wim79
_cod_database_code 7150964

loop_
_symmetry_equiv_pos_as_xyz
'x, y, z'
'-x, -y, -z'

loop_
_atom_site_label
_atom_site_type_symbol
_atom_site_fract_x
_atom_site_fract_y
_atom_site_fract_z
_atom_site_U_iso_or_equiv
_atom_site_adp_type
_atom_site_occupancy
_atom_site_symmetry_multiplicity
_atom_site_calc_flag
_atom_site_refinement_flags
_atom_site_disorder_assembly
_atom_site_disorder_group
N1 N 0.4632(3) 0.27923(13) 0.07212(13) 0.0193(4) Uani 1 1 d . . .
C2 C 0.4696(4) 0.38613(16) 0.03284(15) 0.0191(4) Uani 1 1 d . . .
C3 C 0.5911(3) 0.45240(16) 0.09147(15) 0.0195(4) Uani 1 1 d . . .
C4 C 0.6622(4) 0.36931(16) 0.17627(15) 0.0195(4) Uani 1 1 d . . .
C5 C 0.7862(4) 0.37632(16) 0.25747(15) 0.0205(4) Uani 1 1 d . . .
H5 H 0.8468(17) 0.4456(19) 0.2649(3) 0.025 Uiso 1 1 calc R . .
C6 C 0.8201(4) 0.27861(17) 0.32848(15) 0.0208(4) Uani 1 1 d . . .
C7 C 0.7324(4) 0.17827(17) 0.31347(15) 0.0209(4) Uani 1 1 d . . .
H7 H 0.7574(7) 0.1054(17) 0.3684(13) 0.025 Uiso 1 1 calc R . .
C8 C 0.6123(3) 0.16708(16) 0.22985(15) 0.0194(4) Uani 1 1 d . . .
C9 C 0.5795(4) 0.26644(16) 0.16212(15) 0.0192(4) Uani 1 1 d . . .
C10 C 0.6236(4) 0.56407(16) 0.06124(15) 0.0198(4) Uani 1 1 d . . .
C11 C 0.7493(4) 0.63302(15) 0.11854(15) 0.0188(4) Uani 1 1 d . . .
C12 C 0.9577(4) 0.68771(17) 0.07166(16) 0.0233(4) Uani 1 1 d . . .
H12 H 1.0140(16) 0.68756(17) -0.001(2) 0.028 Uiso 1 1 calc R . .
C13 C 1.0856(4) 0.74266(18) 0.12938(17) 0.0266(5) Uani 1 1 d . . .
H13 H 1.227(5) 0.7783(12) 0.0981(10) 0.032 Uiso 1 1 calc R . .
C14 C 1.0049(4) 0.74500(17) 0.23279(17) 0.0263(5) Uani 1 1 d . . .
H14 H 1.097(3) 0.7826(11) 0.2733(12) 0.032 Uiso 1 1 calc R . .
C15 C 0.7935(4) 0.69376(17) 0.27833(16) 0.0243(5) Uani 1 1 d . . .
H15 H 0.7344(18) 0.69684(19) 0.350(2) 0.029 Uiso 1 1 calc R . .
C16 C 0.6655(4) 0.63798(17) 0.22171(16) 0.0220(4) Uani 1 1 d . . .
H16 H 0.523(4) 0.6037(11) 0.2529(10) 0.026 Uiso 1 1 calc R . .
C17 C 0.9444(4) 0.28828(17) 0.42219(15) 0.0219(4) Uani 1 1 d . . .
C18 C 1.1688(4) 0.3585(2) 0.38652(18) 0.0350(6) Uani 1 1 d . . .
H18A H 1.250(2) 0.3643(13) 0.4500(11) 0.052 Uiso 1 1 calc R . .
H18B H 1.1272(9) 0.4370(14) 0.3504(14) 0.052 Uiso 1 1 calc R . .
H18C H 1.280(2) 0.3213(10) 0.3351(14) 0.052 Uiso 1 1 calc R . .
C19 C 0.7765(5) 0.3458(2) 0.49648(18) 0.0370(6) Uani 1 1 d . . .
H19A H 0.631(3) 0.2968(12) 0.5242(13) 0.056 Uiso 1 1 calc R . .
H19B H 0.728(3) 0.4210(16) 0.4575(8) 0.056 Uiso 1 1 calc R . .
H19C H 0.8589(19) 0.3579(16) 0.5572(14) 0.056 Uiso 1 1 calc R . .
C20 C 1.0101(5) 0.1755(2) 0.48102(19) 0.0356(6) Uani 1 1 d . . .
H20A H 1.098(4) 0.1866(3) 0.5396(15) 0.053 Uiso 1 1 calc R . .
H20B H 1.113(4) 0.1345(11) 0.4318(9) 0.053 Uiso 1 1 calc R . .
H20C H 0.863(3) 0.1301(11) 0.5109(15) 0.053 Uiso 1 1 calc R . .
C21 C 0.5279(4) 0.05386(16) 0.21438(16) 0.0216(4) Uani 1 1 d . . .
C22 C 0.2654(4) 0.05646(18) 0.20553(19) 0.0295(5) Uani 1 1 d . . .
H22A H 0.2346(8) 0.1168(14) 0.1474(13) 0.044 Uiso 1 1 calc R . .
H22B H 0.1751(16) 0.0707(15) 0.2716(12) 0.044 Uiso 1 1 calc R . .
H22C H 0.2162(11) -0.0164(13) 0.1918(14) 0.044 Uiso 1 1 calc R . .
C23 C 0.6653(4) 0.02592(18) 0.11375(17) 0.0282(5) Uani 1 1 d . . .
H23A H 0.623(3) -0.0487(14) 0.1064(8) 0.042 Uiso 1 1 calc R . .
H23B H 0.833(3) 0.0292(15) 0.1169(6) 0.042 Uiso 1 1 calc R . .
H23C H 0.627(3) 0.0796(13) 0.0544(10) 0.042 Uiso 1 1 calc R . .
C24 C 0.5682(4) -0.03899(17) 0.30500(18) 0.0296(5) Uani 1 1 d . . .
H24A H 0.479(3) -0.0209(9) 0.3735(11) 0.044 Uiso 1 1 calc R . .
H24B H 0.746(3) -0.0450(11) 0.3103(10) 0.044 Uiso 1 1 calc R . .
H24C H 0.507(3) -0.1139(13) 0.2924(8) 0.044 Uiso 1 1 calc R . .

loop_
_atom_site_aniso_label
_atom_site_aniso_U_11
_atom_site_aniso_U_22
_atom_site_aniso_U_33
_atom_site_aniso_U_23
_atom_site_aniso_U_13
_atom_site_aniso_U_12
N1 0.0179(8) 0.0214(8) 0.0186(8) -0.0008(6) -0.0060(6) -0.0017(7)
C2 0.0172(10) 0.0216(9) 0.0188(9) -0.0029(7) -0.0041(7) -0.0011(8)
C3 0.0169(10) 0.0218(10) 0.0201(9) -0.0025(7) -0.0054(7) -0.0005(8)
C4 0.0171(10) 0.0226(9) 0.0181(9) -0.0014(7) -0.0034(7) -0.0018(7)
C5 0.0194(10) 0.0209(10) 0.0219(10) -0.0034(8) -0.0060(8) -0.0015(8)
C6 0.0162(10) 0.0261(10) 0.0198(10) -0.0022(8) -0.0043(7) -0.0006(8)
C7 0.0173(10) 0.0253(10) 0.0197(9) -0.0023(8) -0.0034(8) 0.0013(8)
C8 0.0149(9) 0.0220(10) 0.0204(9) -0.0017(7) -0.0027(7) -0.0002(8)
C9 0.0172(10) 0.0220(9) 0.0188(9) -0.0031(7) -0.0052(7) -0.0008(8)
C10 0.0170(10) 0.0220(9) 0.0210(10) -0.0037(8) -0.0050(7) -0.0010(8)
C11 0.0190(10) 0.0171(9) 0.0208(9) -0.0014(7) -0.0069(8) 0.0009(7)
C12 0.0235(11) 0.0263(10) 0.0204(10) -0.0030(8) -0.0058(8) -0.0025(8)
C13 0.0228(11) 0.0296(11) 0.0276(11) -0.0034(9) -0.0051(9) -0.0079(9)
C14 0.0298(12) 0.0241(10) 0.0278(11) -0.0064(8) -0.0114(9) -0.0033(9)
C15 0.0294(12) 0.0234(10) 0.0211(10) -0.0054(8) -0.0058(8) 0.0015(9)
C16 0.0195(10) 0.0227(10) 0.0240(10) -0.0028(8) -0.0057(8) -0.0024(8)
C17 0.0204(10) 0.0267(10) 0.0195(10) -0.0033(8) -0.0078(8) 0.0010(8)
C18 0.0272(12) 0.0484(14) 0.0304(12) -0.0006(10) -0.0154(10) -0.0100(11)
C19 0.0333(13) 0.0580(16) 0.0250(11) -0.0160(11) -0.0123(10) 0.0111(12)
C20 0.0471(15) 0.0337(12) 0.0302(12) -0.0031(10) -0.0239(11) 0.0037(11)
C21 0.0201(10) 0.0212(10) 0.0234(10) -0.0013(8) -0.0063(8) -0.0015(8)
C22 0.0208(11) 0.0247(10) 0.0433(13) -0.0033(9) -0.0090(9) -0.0040(9)
C23 0.0282(12) 0.0275(11) 0.0314(11) -0.0093(9) -0.0072(9) -0.0008(9)
C24 0.0338(13) 0.0219(10) 0.0336(12) -0.0002(9) -0.0121(10) -0.0023(9)

loop_
_atom_type_symbol
_atom_type_description
_atom_type_scat_dispersion_real
_atom_type_scat_dispersion_imag
_atom_type_scat_source
C C 0.0181 0.0091 'International Tables Vol C Tables 4.2.6.8 and 6.1.1.4'
H H 0.0000 0.0000 'International Tables Vol C Tables 4.2.6.8 and 6.1.1.4'
N N 0.0311 0.0180 'International Tables Vol C Tables 4.2.6.8 and 6.1.1.4'

loop_
_geom_angle_atom_site_label_1
_geom_angle_atom_site_label_2
_geom_angle_atom_site_label_3
_geom_angle
_geom_angle_site_symmetry_1
_geom_angle_site_symmetry_3
_geom_angle_publ_flag
C2 N1 C9 106.19(16) . . ?
N1 C2 C10 124.70(18) . 2_665 ?
N1 C2 C3 113.22(17) . . ?
C10 C2 C3 122.03(18) 2_665 . ?
C10 C3 C4 134.14(18) . . ?
C10 C3 C2 122.23(17) . . ?
C4 C3 C2 103.59(16) . . ?
C5 C4 C9 121.16(18) . . ?
C5 C4 C3 133.08(18) . . ?
C9 C4 C3 105.75(17) . . ?
C4 C5 C6 118.62(18) . . ?
C4 C5 H5 120.7 . . ?
C6 C5 H5 120.7 . . ?
C7 C6 C5 118.84(18) . . ?
C7 C6 C17 122.85(18) . . ?
C5 C6 C17 118.26(18) . . ?
C6 C7 C8 124.25(18) . . ?
C6 C7 H7 117.9 . . ?
C8 C7 H7 117.9 . . ?
C9 C8 C7 114.96(18) . . ?
C9 C8 C21 122.84(18) . . ?
C7 C8 C21 122.19(17) . . ?
C8 C9 C4 122.12(18) . . ?
C8 C9 N1 126.65(18) . . ?
C4 C9 N1 111.23(17) . . ?
C3 C10 C2 115.74(17) . 2_665 ?
C3 C10 C11 123.29(17) . . ?
C2 C10 C11 120.96(17) 2_665 . ?
C12 C11 C16 119.48(18) . . ?
C12 C11 C10 120.47(18) . . ?
C16 C11 C10 119.95(18) . . ?
C11 C12 C13 119.87(19) . . ?
C11 C12 H12 120.1 . . ?
C13 C12 H12 120.1 . . ?
C14 C13 C12 120.5(2) . . ?
C14 C13 H13 119.8 . . ?
C12 C13 H13 119.8 . . ?
C15 C14 C13 119.56(19) . . ?
C15 C14 H14 120.2 . . ?
C13 C14 H14 120.2 . . ?
C14 C15 C16 120.4(2) . . ?
C14 C15 H15 119.8 . . ?
C16 C15 H15 119.8 . . ?
C15 C16 C11 120.1(2) . . ?
C15 C16 H16 119.9 . . ?
C11 C16 H16 119.9 . . ?
C20 C17 C18 108.13(19) . . ?
C20 C17 C19 108.59(19) . . ?
C18 C17 C19 109.17(19) . . ?
C20 C17 C6 112.64(17) . . ?
C18 C17 C6 110.37(17) . . ?
C19 C17 C6 107.89(17) . . ?
C17 C18 H18A 109.5 . . ?
C17 C18 H18B 109.5 . . ?
H18A C18 H18B 109.5 . . ?
C17 C18 H18C 109.5 . . ?
H18A C18 H18C 109.5 . . ?
H18B C18 H18C 109.5 . . ?
C17 C19 H19A 109.5 . . ?
C17 C19 H19B 109.5 . . ?
H19A C19 H19B 109.5 . . ?
C17 C19 H19C 109.5 . . ?
H19A C19 H19C 109.5 . . ?
H19B C19 H19C 109.5 . . ?
C17 C20 H20A 109.5 . . ?
C17 C20 H20B 109.5 . . ?
H20A C20 H20B 109.5 . . ?
C17 C20 H20C 109.5 . . ?
H20A C20 H20C 109.5 . . ?
H20B C20 H20C 109.5 . . ?
C24 C21 C8 111.60(17) . . ?
C24 C21 C22 107.99(18) . . ?
C8 C21 C22 110.78(17) . . ?
C24 C21 C23 108.48(18) . . ?
C8 C21 C23 108.87(17) . . ?
C22 C21 C23 109.07(18) . . ?
C21 C22 H22A 109.5 . . ?
C21 C22 H22B 109.5 . . ?
H22A C22 H22B 109.5 . . ?
C21 C22 H22C 109.5 . . ?
H22A C22 H22C 109.5 . . ?
H22B C22 H22C 109.5 . . ?
C21 C23 H23A 109.5 . . ?
C21 C23 H23B 109.5 . . ?
H23A C23 H23B 109.5 . . ?
C21 C23 H23C 109.5 . . ?
H23A C23 H23C 109.5 . . ?
H23B C23 H23C 109.5 . . ?
C21 C24 H24A 109.5 . . ?
C21 C24 H24B 109.5 . . ?
H24A C24 H24B 109.5 . . ?
C21 C24 H24C 109.5 . . ?
H24A C24 H24C 109.5 . . ?
H24B C24 H24C 109.5 . . ?

loop_
_geom_bond_atom_site_label_1
_geom_bond_atom_site_label_2
_geom_bond_distance
_geom_bond_site_symmetry_2
_geom_bond_publ_flag
N1 C2 1.314(3) . ?
N1 C9 1.430(2) . ?
C2 C10 1.451(3) 2_665 ?
C2 C3 1.468(3) . ?
C3 C10 1.358(3) . ?
C3 C4 1.467(3) . ?
C4 C5 1.388(3) . ?
C4 C9 1.406(3) . ?
C5 C6 1.406(3) . ?
C5 H5 0.9488 . ?
C6 C7 1.393(3) . ?
C6 C17 1.540(3) . ?
C7 C8 1.413(3) . ?
C7 H7 1.0623 . ?
C8 C9 1.397(3) . ?
C8 C21 1.533(3) . ?
C10 C2 1.451(3) 2_665 ?
C10 C11 1.491(3) . ?
C11 C12 1.393(3) . ?
C11 C16 1.394(3) . ?
C12 C13 1.394(3) . ?
C12 H12 0.9742 . ?
C13 C14 1.387(3) . ?
C13 H13 0.9366 . ?
C14 C15 1.386(3) . ?
C14 H14 0.9782 . ?
C15 C16 1.391(3) . ?
C15 H15 0.9737 . ?
C16 H16 0.9366 . ?
C17 C20 1.523(3) . ?
C17 C18 1.533(3) . ?
C17 C19 1.536(3) . ?
C18 H18A 1.0309 . ?
C18 H18B 1.0309 . ?
C18 H18C 1.0309 . ?
C19 H19A 1.0229 . ?
C19 H19B 1.0229 . ?
C19 H19C 1.0229 . ?
C20 H20A 1.0145 . ?
C20 H20B 1.0145 . ?
C20 H20C 1.0145 . ?
C21 C24 1.532(3) . ?
C21 C22 1.534(3) . ?
C21 C23 1.541(3) . ?
C22 H22A 0.9953 . ?
C22 H22B 0.9953 . ?
C22 H22C 0.9953 . ?
C23 H23A 0.9746 . ?
C23 H23B 0.9746 . ?
C23 H23C 0.9746 . ?
C24 H24A 1.0365 . ?
C24 H24B 1.0365 . ?
C24 H24C 1.0365 . ?
